data_4332683
loop_
_publ_author_name
'Bi, Li-Hua'
'Chubarova, Elena V.'
'Nsouli, Nadeen H.'
'Dickman, Michael H.'
'Kortz, Ulrich'
'Keita, Bineta'
'Nadjo, Louis'

_publ_section_title
;
 Dilacunary Decatungstates Functionalized by Organometallic Ruthenium(II),
 [{Ru(C6H6)(H2O)}{Ru(C6H6)}(\g-XW10O36)]4-(X = Si, Ge)
;
_journal_issue 21
_journal_name_full 'Inorganic Chemistry'
_journal_page_first 8575
_journal_page_last 8583
_journal_paper_doi 10.1021/ic0606835
_journal_volume 45
_journal_year 2006
_chemical_formula_sum 'C12 H32 K4 O46 Ru2 Si W10'
_chemical_formula_weight 3137.6
_chemical_name_systematic
;
 ?
;
_space_group_IT_number 31
_symmetry_cell_setting orthorhombic
_symmetry_space_group_name_Hall 'P 2ac -2'
_symmetry_space_group_name_H-M 'P m n 21'
_atom_sites_solution_primary direct
_atom_sites_solution_secondary difmap
_audit_creation_method SHELXL-97
_cell_angle_alpha 90.00
_cell_angle_beta 90.00
_cell_angle_gamma 90.00
_cell_formula_units_Z 2
_cell_length_a 13.6702(3)
_cell_length_b 16.2419(4)
_cell_length_c 12.1397(2)
_cell_measurement_reflns_used 5194
_cell_measurement_temperature 173(2)
_cell_measurement_theta_max 28.13
_cell_measurement_theta_min 2.57
_cell_volume 2695.38(10)
_computing_cell_refinement 'Bruker SMART'
_computing_data_collection 'Bruker SMART'
_computing_data_reduction 'Bruker SAINT'
_computing_molecular_graphics 'Bruker SHELXTL'
_computing_publication_material 'Bruker SHELXTL'
_computing_structure_refinement 'SHELXL-97 (Sheldrick, 1997)'
_computing_structure_solution 'SHELXS-97 (Sheldrick, 1990)'
_diffrn_ambient_temperature 173(2)
_diffrn_measured_fraction_theta_full 0.994
_diffrn_measured_fraction_theta_max 0.994
_diffrn_measurement_device_type 'CCD area detector'
_diffrn_measurement_method 'phi and omega scans'
_diffrn_radiation_monochromator graphite
_diffrn_radiation_source 'sealed tube'
_diffrn_radiation_type MoK\a
_diffrn_radiation_wavelength 0.71073
_diffrn_reflns_av_R_equivalents 0.1027
_diffrn_reflns_av_sigmaI/netI 0.0960
_diffrn_reflns_limit_h_max 20
_diffrn_reflns_limit_h_min -20
_diffrn_reflns_limit_k_max 24
_diffrn_reflns_limit_k_min -24
_diffrn_reflns_limit_l_max 18
_diffrn_reflns_limit_l_min -16
_diffrn_reflns_number 43045
_diffrn_reflns_theta_full 33.04
_diffrn_reflns_theta_max 33.04
_diffrn_reflns_theta_min 2.98
_exptl_absorpt_coefficient_mu 22.217
_exptl_absorpt_correction_T_max 0.7462
_exptl_absorpt_correction_T_min 0.0448
_exptl_absorpt_correction_type multi-scan
_exptl_absorpt_process_details SADABS
_exptl_crystal_colour yellow
_exptl_crystal_density_diffrn 3.820
_exptl_crystal_density_meas 0
_exptl_crystal_density_method 'not measured'
_exptl_crystal_description plate
_exptl_crystal_F_000 2711
_exptl_crystal_size_max 0.37
_exptl_crystal_size_mid 0.18
_exptl_crystal_size_min 0.01
_refine_diff_density_max 3.601
_refine_diff_density_min -3.823
_refine_diff_density_rms 0.595
_refine_ls_abs_structure_details 'Flack H D (1983), Acta Cryst. A39, 876-881'
_refine_ls_abs_structure_Flack -0.006(14)
_refine_ls_extinction_coef 0.00042(7)
_refine_ls_extinction_expression Fc^*^=kFc[1+0.001xFc^2^\l^3^/sin(2\q)]^-1/4^
_refine_ls_extinction_method SHELXL
_refine_ls_goodness_of_fit_ref 1.020
_refine_ls_matrix_type full
_refine_ls_number_parameters 231
_refine_ls_number_reflns 9925
_refine_ls_number_restraints 7
_refine_ls_restrained_S_all 1.019
_refine_ls_R_factor_all 0.0788
_refine_ls_R_factor_gt 0.0571
_refine_ls_shift/su_max 0.001
_refine_ls_shift/su_mean 0.000
_refine_ls_structure_factor_coef Fsqd
_refine_ls_weighting_details 'calc w=1/[\s^2^(Fo^2^)+(0.0830P)^2^+0.0000P] where P=(Fo^2^+2Fc^2^)/3'
_refine_ls_weighting_scheme calc
_refine_ls_wR_factor_gt 0.1399
_refine_ls_wR_factor_ref 0.1564
_reflns_number_gt 7773
_reflns_number_total 9925
_reflns_threshold_expression >2sigma(I)
_cod_data_source_file ic0606835sup1.cif
_cod_data_source_block sir2
_cod_depositor_comments
;
The following automatic conversions were performed:

'_symmetry_cell_setting' value 'Orthorhombic' changed to
'orthorhombic' according to
/home/saulius/struct/CIF-dictionaries/cif_core.dic dictionary named
'cif_core.dic' version 2.4.2 from
2011-04-26.

'_exptl_absorpt_correction_type' value 'multiscan'
changed to 'multi-scan' according to
/home/saulius/struct/CIF-dictionaries/cif_core.dic dictionary named
'cif_core.dic' version 2.4.2 from 2011-04-26.

Automatic conversion script
Id: cif_fix_values 1891 2012-01-12 08:04:46Z andrius 
;
_cod_original_sg_symbol_H-M Pmn2(1)
_cod_database_code 4332683

loop_
_symmetry_equiv_pos_as_xyz
'x, y, z'
'-x+1/2, -y, z+1/2'
'x+1/2, -y, z+1/2'
'-x, y, z'

loop_
_atom_site_label
_atom_site_type_symbol
_atom_site_fract_x
_atom_site_fract_y
_atom_site_fract_z
_atom_site_U_iso_or_equiv
_atom_site_adp_type
_atom_site_occupancy
_atom_site_symmetry_multiplicity
_atom_site_calc_flag
_atom_site_refinement_flags
W1 W 0.62100(4) 0.95605(3) 0.46639(5) 0.01540(12) Uani 1 1 d .
W2 W 0.63620(5) 0.75576(4) 0.62670(5) 0.02156(13) Uani 1 1 d .
W3 W 0.63388(4) 0.60075(4) 0.43882(6) 0.02234(14) Uani 1 1 d .
W4 W 0.61912(4) 0.69510(4) 0.15195(6) 0.02317(14) Uani 1 1 d .
W5 W 0.75870(4) 0.77112(4) 0.39178(7) 0.02153(13) Uani 1 1 d .
Ru1 Ru 0.5000 0.93283(11) 0.69519(15) 0.0214(3) Uani 1 2 d S
Ru2 Ru 0.5000 1.04675(10) 0.22804(14) 0.0162(3) Uani 1 2 d S
Si Si 0.5000 0.7795(3) 0.3815(5) 0.0131(10) Uani 1 2 d S
C5 C 0.5000 1.1041(14) 0.066(2) 0.028(5) Uiso 1 2 d SD
C6 C 0.5889(12) 1.0631(10) 0.0824(15) 0.028(3) Uiso 1 1 d D
C7 C 0.5905(12) 0.9775(10) 0.1134(15) 0.029(3) Uiso 1 1 d D
C8 C 0.5000 0.9323(14) 0.127(2) 0.026(4) Uiso 1 2 d SD
C1 C 0.5000 1.0494(16) 0.783(3) 0.039(6) Uiso 1 2 d SD
C2 C 0.5872(15) 1.0083(14) 0.799(2) 0.053(6) Uiso 1 1 d D
C3 C 0.5910(18) 0.9255(17) 0.840(3) 0.078(9) Uiso 1 1 d D
C4 C 0.5000 0.882(2) 0.863(4) 0.073(12) Uiso 1 2 d SD
O1SI O 0.5000 0.8774(8) 0.3992(12) 0.015(2) Uiso 1 2 d S
O1T O 0.7010(8) 1.0165(7) 0.5420(9) 0.021(2) Uiso 1 1 d .
O2A O 0.5000 0.7404(9) 0.6526(13) 0.018(3) Uiso 1 2 d S
O2T O 0.6761(9) 0.7585(7) 0.7596(11) 0.026(2) Uiso 1 1 d .
O2SI O 0.5964(7) 0.7394(6) 0.4420(9) 0.0164(18) Uiso 1 1 d .
O3SI O 0.5000 0.7529(9) 0.2506(13) 0.017(3) Uiso 1 2 d S
O3A O 0.5000 0.5852(9) 0.4803(13) 0.021(3) Uiso 1 2 d S
O3T O 0.6759(9) 0.5030(8) 0.4564(10) 0.031(3) Uiso 1 1 d .
O4B O 0.6164(9) 0.7728(8) 0.0529(12) 0.029(3) Uiso 1 1 d .
O4A O 0.5000 0.6348(11) 0.1083(15) 0.031(4) Uiso 1 2 d S
O4T O 0.7039(11) 0.6263(9) 0.0978(12) 0.041(3) Uiso 1 1 d .
O5T O 0.8802(9) 0.7885(8) 0.3686(11) 0.030(3) Uiso 1 1 d .
O1R1 O 0.5000 0.9928(9) 0.5438(13) 0.020(3) Uiso 1 2 d S
O1R2 O 0.6000(7) 1.0211(6) 0.3526(9) 0.0182(19) Uiso 1 1 d .
O12R O 0.6032(8) 0.8687(7) 0.5978(9) 0.020(2) Uiso 1 1 d .
O15 O 0.7093(7) 0.8820(6) 0.4006(9) 0.0166(18) Uiso 1 1 d .
O23 O 0.6511(9) 0.6418(8) 0.5918(11) 0.030(3) Uiso 1 1 d .
O25 O 0.7570(8) 0.7758(6) 0.5508(9) 0.019(2) Uiso 1 1 d .
O34 O 0.6100(8) 0.6103(7) 0.2941(10) 0.023(2) Uiso 1 1 d .
O35 O 0.7593(9) 0.6602(8) 0.4141(10) 0.032(3) Uiso 1 1 d .
O45 O 0.7047(9) 0.7559(7) 0.2514(10) 0.024(2) Uiso 1 1 d .
K1 K 0.5000 0.5424(5) 0.7052(6) 0.0497(17) Uani 1 2 d S
K2 K 0.5000 0.4719(6) 0.2078(9) 0.078(3) Uani 1 2 d S
K3 K 0.7993(7) 0.6646(5) 0.8937(8) 0.0383(17) Uiso 0.50 1 d P
K4 K 0.7136(11) 0.6190(10) -0.1195(13) 0.040(3) Uiso 0.30 1 d P
K5 K 0.5000 0.2557(16) 0.669(2) 0.068(6) Uiso 0.40 2 d SP
O1W O 0.7036(18) 0.4479(15) 0.203(2) 0.051(6) Uiso 0.70 1 d P
O2W O 0.643(4) 0.249(3) 0.393(5) 0.043(12) Uiso 0.30 1 d P
O3W O 0.5000 0.3746(15) 0.407(2) 0.047(5) Uiso 1 2 d S
O4W O 0.643(4) 0.425(4) 0.715(5) 0.076(15) Uiso 0.40 1 d P
O5W O 0.5000 1.1635(11) 0.3108(15) 0.031(4) Uiso 1 2 d S
O6W O 0.581(3) 0.402(2) 0.619(3) 0.059(9) Uiso 0.50 1 d P
O7W O 0.597(4) 0.500(3) -0.040(4) 0.090(14) Uiso 0.50 1 d P
O8W O 0.629(2) 1.1902(19) 0.486(2) 0.050(7) Uiso 0.60 1 d P
O9W O 0.5000 0.647(3) 0.875(3) 0.083(12) Uiso 0.80 2 d SP
O10W O 0.654(2) 1.175(2) 0.600(3) 0.039(7) Uiso 0.45 1 d P

loop_
_atom_site_aniso_label
_atom_site_aniso_U_11
_atom_site_aniso_U_22
_atom_site_aniso_U_33
_atom_site_aniso_U_23
_atom_site_aniso_U_13
_atom_site_aniso_U_12
W1 0.0101(2) 0.0182(2) 0.0179(3) -0.0002(2) -0.00274(19) -0.00012(17)
W2 0.0253(3) 0.0199(3) 0.0196(3) 0.0014(2) -0.0068(2) 0.0028(2)
W3 0.0212(3) 0.0184(3) 0.0274(3) -0.0011(2) -0.0040(2) 0.0037(2)
W4 0.0177(3) 0.0292(3) 0.0227(3) -0.0065(3) 0.0033(2) 0.0025(2)
W5 0.0110(2) 0.0242(3) 0.0293(3) -0.0030(3) -0.0015(2) 0.0025(2)
Ru1 0.0282(8) 0.0217(8) 0.0145(8) -0.0015(6) 0.000 0.000
Ru2 0.0103(6) 0.0219(7) 0.0165(8) 0.0018(6) 0.000 0.000
Si 0.012(2) 0.012(2) 0.015(3) -0.0069(19) 0.000 0.000
K1 0.053(4) 0.060(5) 0.036(4) 0.002(3) 0.000 0.000
K2 0.116(9) 0.045(5) 0.073(6) -0.001(4) 0.000 0.000

loop_
_atom_type_symbol
_atom_type_description
_atom_type_scat_dispersion_real
_atom_type_scat_dispersion_imag
_atom_type_scat_source
C C 0.0033 0.0016 'International Tables Vol C Tables 4.2.6.8 and 6.1.1.4'
Ru Ru -1.2594 0.8363 'International Tables Vol C Tables 4.2.6.8 and 6.1.1.4'
O O 0.0106 0.0060 'International Tables Vol C Tables 4.2.6.8 and 6.1.1.4'
W W -0.8490 6.8722 'International Tables Vol C Tables 4.2.6.8 and 6.1.1.4'
Si Si 0.0817 0.0704 'International Tables Vol C Tables 4.2.6.8 and 6.1.1.4'
K K 0.2009 0.2494 'International Tables Vol C Tables 4.2.6.8 and 6.1.1.4'

loop_
_geom_angle_atom_site_label_1
_geom_angle_atom_site_label_2
_geom_angle_atom_site_label_3
_geom_angle
_geom_angle_site_symmetry_1
_geom_angle_site_symmetry_3
O1T W1 O1R2 100.3(5) . .
O1T W1 O15 100.5(5) . .
O1R2 W1 O15 98.9(5) . .
O1T W1 O1R1 96.0(5) . .
O1R2 W1 O1R1 93.2(5) . .
O15 W1 O1R1 157.4(5) . .
O1T W1 O12R 93.0(5) . .
O1R2 W1 O12R 163.6(4) . .
O15 W1 O12R 88.0(4) . .
O1R1 W1 O12R 75.7(5) . .
O1T W1 O1SI 168.7(5) . .
O1R2 W1 O1SI 86.4(5) . .
O15 W1 O1SI 87.4(4) . .
O1R1 W1 O1SI 74.4(5) . .
O12R W1 O1SI 79.1(5) . .
O2T W2 O2A 99.2(6) . .
O2T W2 O23 101.6(6) . .
O2A W2 O23 90.8(6) . .
O2T W2 O25 100.1(5) . .
O2A W2 O25 160.5(6) . .
O23 W2 O25 88.0(5) . .
O2T W2 O12R 102.9(5) . .
O2A W2 O12R 85.7(5) . .
O23 W2 O12R 155.5(5) . .
O25 W2 O12R 87.3(4) . .
O2T W2 O2SI 172.9(5) . .
O2A W2 O2SI 85.2(5) . .
O23 W2 O2SI 72.5(5) . .
O25 W2 O2SI 76.0(4) . .
O12R W2 O2SI 83.0(4) . .
O2T W2 K4 35.8(5) . 1_556
O2A W2 K4 93.4(5) . 1_556
O23 W2 K4 66.3(5) . 1_556
O25 W2 K4 103.9(4) . 1_556
O12R W2 K4 138.1(4) . 1_556
O2SI W2 K4 138.8(3) . 1_556
O2T W2 K1 87.0(4) . .
O2A W2 K1 53.1(4) . .
O23 W2 K1 43.2(4) . .
O25 W2 K1 130.8(3) . .
O12R W2 K1 138.8(3) . .
O2SI W2 K1 91.2(3) . .
K4 W2 K1 57.1(2) 1_556 .
O3T W3 O34 105.3(6) . .
O3T W3 O3A 99.6(6) . .
O34 W3 O3A 95.4(6) . .
O3T W3 O23 99.0(6) . .
O34 W3 O23 155.2(5) . .
O3A W3 O23 84.9(6) . .
O3T W3 O35 100.4(6) . .
O34 W3 O35 88.1(5) . .
O3A W3 O35 157.9(6) . .
O23 W3 O35 82.9(5) . .
O3T W3 O2SI 169.2(5) . .
O34 W3 O2SI 83.8(5) . .
O3A W3 O2SI 84.9(5) . .
O23 W3 O2SI 71.5(5) . .
O35 W3 O2SI 73.8(4) . .
O3T W3 K1 79.9(4) . .
O34 W3 K1 139.5(4) . .
O3A W3 K1 44.7(5) . .
O23 W3 K1 49.6(4) . .
O35 W3 K1 131.2(4) . .
O2SI W3 K1 97.0(3) . .
O3T W3 K2 75.6(4) . .
O34 W3 K2 42.8(4) . .
O3A W3 K2 71.0(5) . .
O23 W3 K2 153.7(4) . .
O35 W3 K2 123.3(4) . .
O2SI W3 K2 115.2(3) . .
K1 W3 K2 104.28(17) . .
O4T W4 O4B 102.6(7) . .
O4T W4 O45 99.2(6) . .
O4B W4 O45 94.2(6) . .
O4T W4 O4A 97.5(7) . .
O4B W4 O4A 99.0(7) . .
O45 W4 O4A 155.9(6) . .
O4T W4 O34 86.1(6) . .
O4B W4 O34 171.1(5) . .
O45 W4 O34 82.3(5) . .
O4A W4 O34 81.6(6) . .
O4T W4 O3SI 163.9(6) . .
O4B W4 O3SI 92.9(6) . .
O45 W4 O3SI 83.8(5) . .
O4A W4 O3SI 75.5(5) . .
O34 W4 O3SI 78.6(5) . .
O4T W4 K4 39.3(5) . .
O4B W4 K4 68.9(5) . .
O45 W4 K4 120.3(4) . .
O4A W4 K4 83.4(5) . .
O34 W4 K4 120.0(4) . .
O3SI W4 K4 149.6(4) . .
O4T W4 K3 38.5(5) . 1_554
O4B W4 K3 64.1(5) . 1_554
O45 W4 K3 100.2(4) . 1_554
O4A W4 K3 103.6(5) . 1_554
O34 W4 K3 124.5(3) . 1_554
O3SI W4 K3 156.8(4) . 1_554
K4 W4 K3 20.3(3) . 1_554
O4T W4 K2 75.8(5) . .
O4B W4 K2 139.3(5) . .
O45 W4 K2 126.4(4) . .
O4A W4 K2 42.7(5) . .
O34 W4 K2 44.4(3) . .
O3SI W4 K2 89.6(4) . .
K4 W4 K2 89.4(3) . .
K3 W4 K2 105.53(18) 1_554 .
O5T W5 O35 100.6(6) . .
O5T W5 O45 104.8(6) . .
O35 W5 O45 90.4(5) . .
O5T W5 O15 101.3(5) . .
O35 W5 O15 156.6(5) . .
O45 W5 O15 92.1(5) . .
O5T W5 O25 99.8(6) . .
O35 W5 O25 83.7(5) . .
O45 W5 O25 155.4(5) . .
O15 W5 O25 84.4(4) . .
O5T W5 O2SI 173.6(5) . .
O35 W5 O2SI 75.5(5) . .
O45 W5 O2SI 80.5(5) . .
O15 W5 O2SI 82.0(4) . .
O25 W5 O2SI 74.9(4) . .
O1R1 Ru1 O12R 74.7(4) . 4_655
O1R1 Ru1 O12R 74.7(4) . .
O12R Ru1 O12R 83.6(6) 4_655 .
O1R1 Ru1 C2 104.6(7) . .
O12R Ru1 C2 172.0(6) 4_655 .
O12R Ru1 C2 104.0(6) . .
O1R1 Ru1 C2 104.6(7) . 4_655
O12R Ru1 C2 104.0(6) 4_655 4_655
O12R Ru1 C2 172.0(7) . 4_655
C2 Ru1 C2 68.3(12) . 4_655
O1R1 Ru1 C3 138.3(7) . .
O12R Ru1 C3 144.4(8) 4_655 .
O12R Ru1 C3 92.6(9) . .
C2 Ru1 C3 39.2(7) . .
C2 Ru1 C3 82.6(10) 4_655 .
O1R1 Ru1 C3 138.3(7) . 4_655
O12R Ru1 C3 92.6(9) 4_655 4_655
O12R Ru1 C3 144.4(8) . 4_655
C2 Ru1 C3 82.6(10) . 4_655
C2 Ru1 C3 39.2(7) 4_655 4_655
C3 Ru1 C3 70.3(15) . 4_655
O1R1 Ru1 C1 91.4(9) . .
O12R Ru1 C1 134.7(4) 4_655 .
O12R Ru1 C1 134.7(4) . .
C2 Ru1 C1 37.5(6) . .
C2 Ru1 C1 37.5(6) 4_655 .
C3 Ru1 C1 69.4(9) . .
C3 Ru1 C1 69.4(9) 4_655 .
O1R1 Ru1 C4 174.3(12) . .
O12R Ru1 C4 109.4(8) 4_655 .
O12R Ru1 C4 109.4(8) . .
C2 Ru1 C4 70.7(10) . .
C2 Ru1 C4 70.7(10) 4_655 .
C3 Ru1 C4 39.1(7) . .
C3 Ru1 C4 39.1(7) 4_655 .
C1 Ru1 C4 82.9(12) . .
O1R2 Ru2 O1R2 82.2(6) 4_655 .
O1R2 Ru2 O5W 80.6(5) 4_655 .
O1R2 Ru2 O5W 80.6(5) . .
O1R2 Ru2 C6 104.4(5) 4_655 4_655
O1R2 Ru2 C6 171.3(5) . 4_655
O5W Ru2 C6 105.9(6) . 4_655
O1R2 Ru2 C6 171.2(5) 4_655 .
O1R2 Ru2 C6 104.4(5) . .
O5W Ru2 C6 105.9(6) . .
C6 Ru2 C6 68.4(9) 4_655 .
O1R2 Ru2 C7 89.3(5) 4_655 4_655
O1R2 Ru2 C7 137.3(5) . 4_655
O5W Ru2 C7 139.2(5) . 4_655
C6 Ru2 C7 38.8(6) 4_655 4_655
C6 Ru2 C7 81.9(6) . 4_655
O1R2 Ru2 C7 137.3(5) 4_655 .
O1R2 Ru2 C7 89.3(5) . .
O5W Ru2 C7 139.2(5) . .
C6 Ru2 C7 81.9(6) 4_655 .
C6 Ru2 C7 38.8(6) . .
C7 Ru2 C7 69.3(9) 4_655 .
O1R2 Ru2 C5 137.9(3) 4_655 .
O1R2 Ru2 C5 137.9(3) . .
O5W Ru2 C5 92.6(8) . .
C6 Ru2 C5 37.6(5) 4_655 .
C6 Ru2 C5 37.6(5) . .
C7 Ru2 C5 69.1(7) 4_655 .
C7 Ru2 C5 69.1(7) . .
O1R2 Ru2 C8 103.5(5) 4_655 .
O1R2 Ru2 C8 103.5(5) . .
O5W Ru2 C8 174.6(8) . .
C6 Ru2 C8 69.7(7) 4_655 .
C6 Ru2 C8 69.7(7) . .
C7 Ru2 C8 38.4(5) 4_655 .
C7 Ru2 C8 38.4(5) . .
C5 Ru2 C8 81.9(9) . .
O1SI Si O2SI 109.5(5) . .
O1SI Si O2SI 109.5(5) . 4_655
O2SI Si O2SI 106.6(8) . 4_655
O1SI Si O3SI 112.9(8) . .
O2SI Si O3SI 109.1(5) . .
O2SI Si O3SI 109.1(5) 4_655 .
C6 C5 C6 120(2) 4_655 .
C6 C5 Ru2 70.5(12) 4_655 .
C6 C5 Ru2 70.5(12) . .
C5 C6 C7 120.6(15) . .
C5 C6 Ru2 71.9(12) . .
C7 C6 Ru2 71.1(10) . .
C6 C7 C8 120.5(15) . .
C6 C7 Ru2 70.1(10) . .
C8 C7 Ru2 72.7(12) . .
C7 C8 C7 117(2) . 4_655
C7 C8 Ru2 68.9(11) . .
C7 C8 Ru2 68.9(11) 4_655 .
C2 C1 C2 119(2) 4_655 .
C2 C1 Ru1 69.3(15) 4_655 .
C2 C1 Ru1 69.3(15) . .
C1 C2 C3 122(2) . .
C1 C2 Ru1 73.2(16) . .
C3 C2 Ru1 71.8(17) . .
C2 C3 C4 119(2) . .
C2 C3 Ru1 69.0(16) . .
C4 C3 Ru1 72(2) . .
C3 C4 C3 117(3) . 4_655
C3 C4 Ru1 69(2) . .
C3 C4 Ru1 69(2) 4_655 .
Si O1SI W1 127.8(4) . .
Si O1SI W1 127.8(4) . 4_655
W1 O1SI W1 95.0(5) . 4_655
W2 O2A W2 155.6(9) 4_655 .
W2 O2A K1 99.3(4) 4_655 .
W2 O2A K1 99.3(4) . .
W2 O2T K4 122.9(7) . 1_556
W2 O2T K3 136.9(6) . .
K4 O2T K3 29.1(4) 1_556 .
Si O2SI W3 123.9(6) . .
Si O2SI W2 125.0(6) . .
W3 O2SI W2 94.4(4) . .
Si O2SI W5 123.5(6) . .
W3 O2SI W5 90.0(4) . .
W2 O2SI W5 90.2(4) . .
Si O3SI W4 129.0(4) . 4_655
Si O3SI W4 129.0(4) . .
W4 O3SI W4 93.9(6) 4_655 .
W3 O3A W3 145.8(9) . 4_655
W3 O3A K1 106.7(5) . .
W3 O3A K1 106.7(5) 4_655 .
W3 O3T K4 147.6(7) . 2_665
W3 O3T K3 154.0(7) . 2_664
K4 O3T K3 29.1(4) 2_665 2_664
W4 O4A W4 111.3(9) 4_655 .
W4 O4A K2 109.9(6) 4_655 .
W4 O4A K2 109.9(6) . .
W4 O4T K4 116.1(8) . .
W4 O4T K3 119.4(7) . 1_554
K4 O4T K3 29.0(4) . 1_554
W5 O5T K5 128.5(7) . 2_664
W1 O1R1 W1 112.1(7) 4_655 .
W1 O1R1 Ru1 106.0(5) 4_655 .
W1 O1R1 Ru1 106.0(5) . .
W1 O1R2 Ru2 142.8(6) . .
W2 O12R Ru1 121.6(5) . .
W2 O12R W1 137.7(6) . .
Ru1 O12R W1 99.5(5) . .
W1 O15 W5 147.8(6) . .
W2 O23 W3 121.3(7) . .
W2 O23 K1 110.5(5) . .
W3 O23 K1 99.7(5) . .
W2 O25 W5 118.9(6) . .
W3 O34 W4 143.9(7) . .
W3 O34 K2 112.4(6) . .
W4 O34 K2 103.3(5) . .
W5 O35 W3 119.9(7) . .
W5 O45 W4 150.1(7) . .
O9W K1 O4W 114.2(14) . 4_655
O9W K1 O4W 114.2(14) . .
O4W K1 O4W 91(3) 4_655 .
O9W K1 O6W 145.5(11) . .
O4W K1 O6W 74.0(15) 4_655 .
O4W K1 O6W 31.6(15) . .
O9W K1 O6W 145.5(11) . 4_655
O4W K1 O6W 31.6(15) 4_655 4_655
O4W K1 O6W 74.0(16) . 4_655
O6W K1 O6W 47.5(16) . 4_655
O9W K1 O3A 126.1(10) . .
O4W K1 O3A 102.5(13) 4_655 .
O4W K1 O3A 102.5(13) . .
O6W K1 O3A 80.6(9) . .
O6W K1 O3A 80.6(9) 4_655 .
O9W K1 O23 90.6(7) . 4_655
O4W K1 O23 84.4(13) 4_655 4_655
O4W K1 O23 154.2(14) . 4_655
O6W K1 O23 123.9(9) . 4_655
O6W K1 O23 89.8(8) 4_655 4_655
O3A K1 O23 54.2(3) . 4_655
O9W K1 O23 90.6(7) . .
O4W K1 O23 154.2(14) 4_655 .
O4W K1 O23 84.4(13) . .
O6W K1 O23 89.8(8) . .
O6W K1 O23 123.9(9) 4_655 .
O3A K1 O23 54.2(3) . .
O23 K1 O23 88.5(5) 4_655 .
O9W K1 O2A 61.6(10) . .
O4W K1 O2A 133.9(13) 4_655 .
O4W K1 O2A 133.9(13) . .
O6W K1 O2A 138.0(8) . .
O6W K1 O2A 138.0(8) 4_655 .
O3A K1 O2A 64.5(4) . .
O23 K1 O2A 51.3(3) 4_655 .
O23 K1 O2A 51.3(3) . .
O9W K1 K4 50.5(3) . 1_556
O4W K1 K4 138.4(14) 4_655 1_556
O4W K1 K4 69.9(13) . 1_556
O6W K1 K4 100.1(8) . 1_556
O6W K1 K4 142.2(9) 4_655 1_556
O3A K1 K4 117.3(3) . 1_556
O23 K1 K4 127.9(4) 4_655 1_556
O23 K1 K4 63.1(4) . 1_556
O2A K1 K4 77.8(3) . 1_556
O9W K1 K4 50.5(3) . 4_656
O4W K1 K4 69.9(13) 4_655 4_656
O4W K1 K4 138.4(14) . 4_656
O6W K1 K4 142.2(9) . 4_656
O6W K1 K4 100.1(8) 4_655 4_656
O3A K1 K4 117.3(3) . 4_656
O23 K1 K4 63.1(4) 4_655 4_656
O23 K1 K4 127.9(4) . 4_656
O2A K1 K4 77.8(3) . 4_656
K4 K1 K4 99.7(5) 1_556 4_656
O9W K1 W3 119.5(8) . 4_655
O4W K1 W3 82.5(13) 4_655 4_655
O4W K1 W3 123.5(13) . 4_655
O6W K1 W3 94.4(8) . 4_655
O6W K1 W3 72.1(8) 4_655 4_655
O3A K1 W3 28.58(6) . 4_655
O23 K1 W3 30.7(3) 4_655 4_655
O23 K1 W3 78.8(3) . 4_655
O2A K1 W3 66.0(3) . 4_655
K4 K1 W3 138.9(3) 1_556 4_655
K4 K1 W3 91.4(3) 4_656 4_655
O1W K2 O1W 163.9(11) 4_655 .
O1W K2 O3W 86.7(5) 4_655 .
O1W K2 O3W 86.7(5) . .
O1W K2 O34 66.5(6) 4_655 4_655
O1W K2 O34 129.0(6) . 4_655
O3W K2 O34 97.0(6) . 4_655
O1W K2 O34 129.0(6) 4_655 .
O1W K2 O34 66.6(6) . .
O3W K2 O34 97.0(6) . .
O34 K2 O34 62.5(5) 4_655 .
O1W K2 O4A 96.7(5) 4_655 .
O1W K2 O4A 96.7(5) . .
O3W K2 O4A 147.7(7) . .
O34 K2 O4A 56.3(4) 4_655 .
O34 K2 O4A 56.3(4) . .
O1W K2 O7W 66.7(10) 4_655 4_655
O1W K2 O7W 113.2(11) . 4_655
O3W K2 O7W 146.6(10) . 4_655
O34 K2 O7W 90.8(10) 4_655 4_655
O34 K2 O7W 115.3(10) . 4_655
O4A K2 O7W 59.9(10) . 4_655
O1W K2 O7W 113.2(11) 4_655 .
O1W K2 O7W 66.7(10) . .
O3W K2 O7W 146.6(10) . .
O34 K2 O7W 115.3(10) 4_655 .
O34 K2 O7W 90.8(10) . .
O4A K2 O7W 59.9(10) . .
O7W K2 O7W 47.0(18) 4_655 .
O1W K2 W3 123.2(6) 4_655 .
O1W K2 W3 68.3(5) . .
O3W K2 W3 72.2(5) . .
O34 K2 W3 64.7(3) 4_655 .
O34 K2 W3 24.8(3) . .
O4A K2 W3 79.2(4) . .
O7W K2 W3 139.1(10) 4_655 .
O7W K2 W3 112.7(9) . .
O1W K2 W3 68.3(5) 4_655 4_655
O1W K2 W3 123.2(6) . 4_655
O3W K2 W3 72.2(5) . 4_655
O34 K2 W3 24.8(3) 4_655 4_655
O34 K2 W3 64.7(3) . 4_655
O4A K2 W3 79.2(4) . 4_655
O7W K2 W3 112.7(9) 4_655 4_655
O7W K2 W3 139.1(10) . 4_655
W3 K2 W3 55.21(14) . 4_655
O1W K2 W4 73.8(5) 4_655 4_655
O1W K2 W4 121.4(6) . 4_655
O3W K2 W4 129.2(5) . 4_655
O34 K2 W4 32.3(3) 4_655 4_655
O34 K2 W4 64.7(3) . 4_655
O4A K2 W4 27.40(18) . 4_655
O7W K2 W4 64.1(9) 4_655 4_655
O7W K2 W4 83.4(10) . 4_655
W3 K2 W4 80.21(18) . 4_655
W3 K2 W4 57.02(12) 4_655 4_655
O1W K2 W4 121.4(6) 4_655 .
O1W K2 W4 73.8(5) . .
O3W K2 W4 129.2(5) . .
O34 K2 W4 64.7(3) 4_655 .
O34 K2 W4 32.3(3) . .
O4A K2 W4 27.40(18) . .
O7W K2 W4 83.4(10) 4_655 .
O7W K2 W4 64.1(9) . .
W3 K2 W4 57.02(12) . .
W3 K2 W4 80.21(18) 4_655 .
W4 K2 W4 47.64(12) 4_655 .
K4 K3 O2W 151(2) 1_556 2_665
K4 K3 O8W 142.3(10) 1_556 2_675
O2W K3 O8W 25(2) 2_665 2_675
K4 K3 O2T 73.6(8) 1_556 .
O2W K3 O2T 79(2) 2_665 .
O8W K3 O2T 89.1(7) 2_675 .
K4 K3 O3W 134.7(10) 1_556 2_665
O2W K3 O3W 74(2) 2_665 2_665
O8W K3 O3W 80.0(8) 2_675 2_665
O2T K3 O3W 138.0(7) . 2_665
K4 K3 O3T 67.8(8) 1_556 2_665
O2W K3 O3T 141(2) 2_665 2_665
O8W K3 O3T 131.3(8) 2_675 2_665
O2T K3 O3T 138.5(5) . 2_665
O3W K3 O3T 69.7(6) 2_665 2_665
K4 K3 O4T 66.6(8) 1_556 1_556
O2W K3 O4T 115(2) 2_665 1_556
O8W K3 O4T 89.8(7) 2_675 1_556
O2T K3 O4T 110.3(5) . 1_556
O3W K3 O4T 110.1(6) 2_665 1_556
O3T K3 O4T 67.4(4) 2_665 1_556
K4 K3 O1W 64.5(9) 1_556 2_665
O2W K3 O1W 123(2) 2_665 2_665
O8W K3 O1W 147.4(9) 2_675 2_665
O2T K3 O1W 82.7(6) . 2_665
O3W K3 O1W 85.3(7) 2_665 2_665
O3T K3 O1W 67.7(6) 2_665 2_665
O4T K3 O1W 122.6(7) 1_556 2_665
K4 K3 O6W 109.4(10) 1_556 2_665
O2W K3 O6W 93(2) 2_665 2_665
O8W K3 O6W 77.0(9) 2_675 2_665
O2T K3 O6W 160.3(8) . 2_665
O3W K3 O6W 53.7(8) 2_665 2_665
O3T K3 O6W 54.4(7) 2_665 2_665
O4T K3 O6W 56.6(7) 1_556 2_665
O1W K3 O6W 116.5(8) 2_665 2_665
K4 K3 W4 68.9(8) 1_556 1_556
O2W K3 W4 101(2) 2_665 1_556
O8W K3 W4 78.4(6) 2_675 1_556
O2T K3 W4 91.0(3) . 1_556
O3W K3 W4 125.4(6) 2_665 1_556
O3T K3 W4 89.0(3) 2_665 1_556
O4T K3 W4 22.2(3) 1_556 1_556
O1W K3 W4 132.9(6) 2_665 1_556
O6W K3 W4 72.8(7) 2_665 1_556
K4 K3 K2 101.9(8) 1_556 2_665
O2W K3 K2 98(2) 2_665 2_665
O8W K3 K2 115.7(6) 2_675 2_665
O2T K3 K2 111.7(4) . 2_665
O3W K3 K2 43.5(5) 2_665 2_665
O3T K3 K2 63.9(3) 2_665 2_665
O4T K3 K2 130.4(4) 1_556 2_665
O1W K3 K2 42.1(5) 2_665 2_665
O6W K3 K2 87.1(7) 2_665 2_665
W4 K3 K2 152.6(3) 1_556 2_665
K4 K3 K5 138.3(9) 1_556 2_665
O2W K3 K5 57(2) 2_665 2_665
O8W K3 K5 41.1(7) 2_675 2_665
O2T K3 K5 129.9(5) . 2_665
O3W K3 K5 55.4(5) 2_665 2_665
O3T K3 K5 90.2(5) 2_665 2_665
O4T K3 K5 72.4(4) 1_556 2_665
O1W K3 K5 140.1(6) 2_665 2_665
O6W K3 K5 36.3(7) 2_665 2_665
W4 K3 K5 76.0(3) 1_556 2_665
K2 K3 K5 98.8(3) 2_665 2_665
K3 K4 O4T 84.5(9) 1_554 .
K3 K4 O3T 83.1(8) 1_554 2_664
O4T K4 O3T 73.5(6) . 2_664
K3 K4 O1W 87.3(9) 1_554 2_664
O4T K4 O1W 147.9(9) . 2_664
O3T K4 O1W 74.7(7) 2_664 2_664
K3 K4 O7W 147.1(15) 1_554 .
O4T K4 O7W 69.2(12) . .
O3T K4 O7W 71.1(12) 2_664 .
O1W K4 O7W 104.5(13) 2_664 .
K3 K4 O2T 77.3(8) 1_554 1_554
O4T K4 O2T 119.1(7) . 1_554
O3T K4 O2T 155.0(8) 2_664 1_554
O1W K4 O2T 89.0(8) 2_664 1_554
O7W K4 O2T 132.4(13) . 1_554
K3 K4 O2W 15.6(11) 1_554 2_664
O4T K4 O2W 87.1(13) . 2_664
O3T K4 O2W 98.5(12) 2_664 2_664
O1W K4 O2W 93.2(13) 2_664 2_664
O7W K4 O2W 155.8(16) . 2_664
O2T K4 O2W 63.0(11) 1_554 2_664
K3 K4 O9W 138.6(12) 1_554 1_554
O4T K4 O9W 88.1(10) . 1_554
O3T K4 O9W 133.2(10) 2_664 1_554
O1W K4 O9W 117.5(11) 2_664 1_554
O7W K4 O9W 62.1(15) . 1_554
O2T K4 O9W 71.0(9) 1_554 1_554
O2W K4 O9W 123.6(14) 2_664 1_554
K3 K4 W4 90.8(8) 1_554 .
O4T K4 W4 24.6(4) . .
O3T K4 W4 97.9(5) 2_664 .
O1W K4 W4 172.5(8) 2_664 .
O7W K4 W4 73.5(11) . .
O2T K4 W4 97.6(5) 1_554 .
O2W K4 W4 86.8(12) 2_664 .
O9W K4 W4 68.3(9) 1_554 .
K3 K4 K1 151.4(10) 1_554 1_554
O4T K4 K1 122.1(6) . 1_554
O3T K4 K1 112.6(6) 2_664 1_554
O1W K4 K1 75.0(7) 2_664 1_554
O7W K4 K1 60.8(11) . 1_554
O2T K4 K1 80.1(5) 1_554 1_554
O2W K4 K1 141.6(12) 2_664 1_554
O9W K4 K1 44.1(9) 1_554 1_554
W4 K4 K1 109.5(4) . 1_554
K3 K4 W2 90.9(8) 1_554 1_554
O4T K4 W2 137.8(6) . 1_554
O3T K4 W2 147.6(6) 2_664 1_554
O1W K4 W2 73.2(6) 2_664 1_554
O7W K4 W2 121.8(12) . 1_554
O2T K4 W2 21.3(3) 1_554 1_554
O2W K4 W2 78.8(12) 2_664 1_554
O9W K4 W2 68.2(8) 1_554 1_554
W4 K4 W2 114.1(4) . 1_554
K1 K4 W2 62.8(3) 1_554 1_554
K3 K4 K2 61.1(7) 1_554 2_664
O4T K4 K2 120.2(6) . 2_664
O3T K4 K2 56.3(4) 2_664 2_664
O1W K4 K2 32.3(6) 2_664 2_664
O7W K4 K2 115.6(12) . 2_664
O2T K4 K2 100.2(5) 1_554 2_664
O2W K4 K2 72.0(11) 2_664 2_664
O9W K4 K2 149.8(9) 1_554 2_664
W4 K4 K2 141.8(4) . 2_664
K1 K4 K2 106.7(4) 1_554 2_664
W2 K4 K2 93.0(3) 1_554 2_664
O10W K5 O10W 107.1(17) 4_645 1_545
O10W K5 O6W 92.2(12) 4_645 4_655
O10W K5 O6W 134.3(14) 1_545 4_655
O10W K5 O6W 134.3(14) 4_645 .
O10W K5 O6W 92.2(12) 1_545 .
O6W K5 O6W 48.4(17) 4_655 .
O10W K5 O5T 125.3(12) 4_645 2_665
O10W K5 O5T 72.7(8) 1_545 2_665
O6W K5 O5T 128.0(13) 4_655 2_665
O6W K5 O5T 99.8(10) . 2_665
O10W K5 O5T 72.7(8) 4_645 3_465
O10W K5 O5T 125.3(12) 1_545 3_465
O6W K5 O5T 99.8(10) 4_655 3_465
O6W K5 O5T 128.0(13) . 3_465
O5T K5 O5T 66.0(7) 2_665 3_465
O10W K5 O8W 28.5(9) 4_645 4_645
O10W K5 O8W 93.2(12) 1_545 4_645
O6W K5 O8W 84.6(11) 4_655 4_645
O6W K5 O8W 112.4(13) . 4_645
O5T K5 O8W 145.4(11) 2_665 4_645
O5T K5 O8W 101.0(7) 3_465 4_645
O10W K5 O8W 93.2(12) 4_645 1_545
O10W K5 O8W 28.5(9) 1_545 1_545
O6W K5 O8W 112.4(13) 4_655 1_545
O6W K5 O8W 84.6(11) . 1_545
O5T K5 O8W 101.0(7) 2_665 1_545
O5T K5 O8W 145.4(11) 3_465 1_545
O8W K5 O8W 71.0(12) 4_645 1_545
O10W K5 O4W 89.8(13) 4_645 4_655
O10W K5 O4W 155.9(15) 1_545 4_655
O6W K5 O4W 24.7(13) 4_655 4_655
O6W K5 O4W 63.8(14) . 4_655
O5T K5 O4W 111.8(13) 2_665 4_655
O5T K5 O4W 75.5(11) 3_465 4_655
O8W K5 O4W 94.1(12) 4_645 4_655
O8W K5 O4W 137.2(15) 1_545 4_655
O10W K5 O4W 155.9(15) 4_645 .
O10W K5 O4W 89.8(13) 1_545 .
O6W K5 O4W 63.8(14) 4_655 .
O6W K5 O4W 24.7(13) . .
O5T K5 O4W 75.5(11) 2_665 .
O5T K5 O4W 111.8(13) 3_465 .
O8W K5 O4W 137.2(15) 4_645 .
O8W K5 O4W 94.1(12) 1_545 .
O4W K5 O4W 70(2) 4_655 .
O10W K5 K3 54.2(8) 4_645 3_464
O10W K5 K3 113.1(11) 1_545 3_464
O6W K5 K3 48.0(9) 4_655 3_464
O6W K5 K3 80.1(10) . 3_464
O5T K5 K3 174.2(7) 2_665 3_464
O5T K5 K3 109.5(3) 3_465 3_464
O8W K5 K3 37.2(6) 4_645 3_464
O8W K5 K3 84.8(8) 1_545 3_464
O4W K5 K3 62.9(11) 4_655 3_464
O4W K5 K3 103.7(12) . 3_464
O10W K5 K3 113.1(11) 4_645 2_664
O10W K5 K3 54.2(8) 1_545 2_664
O6W K5 K3 80.1(10) 4_655 2_664
O6W K5 K3 48.0(9) . 2_664
O5T K5 K3 109.5(3) 2_665 2_664
O5T K5 K3 174.2(7) 3_465 2_664
O8W K5 K3 84.8(8) 4_645 2_664
O8W K5 K3 37.2(6) 1_545 2_664
O4W K5 K3 103.7(12) 4_655 2_664
O4W K5 K3 62.9(11) . 2_664
K3 K5 K3 74.8(5) 3_464 2_664
K4 O1W K2 117.3(10) 2_665 .
K4 O1W K3 28.2(5) 2_665 2_664
K2 O1W K3 93.2(8) . 2_664
O8W O2W K3 128(4) 1_545 2_664
O8W O2W K4 127(3) 1_545 2_665
K3 O2W K4 13.5(10) 2_664 2_665
K3 O3W K3 153.0(10) 3_464 2_664
K3 O3W K2 94.3(5) 3_464 .
K3 O3W K2 94.3(5) 2_664 .
O6W O4W K1 75(3) . .
O6W O4W K5 49(2) . .
K1 O4W K5 98.4(17) . .
O4W O6W K5 106(3) . .
O4W O6W K1 74(3) . .
K5 O6W K1 119.0(14) . .
O4W O6W K3 116(3) . 2_664
K5 O6W K3 95.7(12) . 2_664
K1 O6W K3 140.6(14) . 2_664
K4 O7W K2 131.5(18) . .
O10W O8W O2W 143(3) . 1_565
O10W O8W K3 116(2) . 2_674
O2W O8W K3 27(2) 1_565 2_674
O10W O8W K5 59.8(17) . 1_565
O2W O8W K5 114(3) 1_565 1_565
K3 O8W K5 101.7(11) 2_674 1_565
K1 O9W K4 85.4(9) . 4_656
K1 O9W K4 85.4(9) . 1_556
K4 O9W K4 162.0(17) 4_656 1_556
O8W O10W K5 92(2) . 1_565

loop_
_geom_bond_atom_site_label_1
_geom_bond_atom_site_label_2
_geom_bond_distance
_geom_bond_site_symmetry_2
W1 O1T 1.733(11) .
W1 O1R2 1.763(11) .
W1 O15 1.881(10) .
W1 O1R1 1.994(9) .
W1 O12R 2.148(11) .
W1 O1SI 2.244(10) .
W2 O2T 1.703(13) .
W2 O2A 1.905(3) .
W2 O23 1.910(13) .
W2 O25 1.919(11) .
W2 O12R 1.921(11) .
W2 O2SI 2.322(11) .
W2 K4 3.943(16) 1_556
W2 K1 4.048(7) .
W3 O3T 1.702(13) .
W3 O34 1.794(12) .
W3 O3A 1.915(5) .
W3 O23 1.987(13) .
W3 O35 1.991(13) .
W3 O2SI 2.309(10) .
W3 K1 3.834(7) .
W3 K2 3.950(9) .
W4 O4T 1.739(15) .
W4 O4B 1.743(14) .
W4 O45 1.949(12) .
W4 O4A 1.973(10) .
W4 O34 2.211(12) .
W4 O3SI 2.229(10) .
W4 K4 3.750(16) .
W4 K3 4.018(10) 1_554
W4 K2 4.032(9) .
W5 O5T 1.708(13) .
W5 O35 1.822(13) .
W5 O45 1.874(12) .
W5 O15 1.927(10) .
W5 O25 1.932(11) .
W5 O2SI 2.358(10) .
Ru1 O1R1 2.080(15) .
Ru1 O12R 2.115(11) 4_655
Ru1 O12R 2.115(11) .
Ru1 C2 2.12(2) .
Ru1 C2 2.12(2) 4_655
Ru1 C3 2.16(3) .
Ru1 C3 2.16(3) 4_655
Ru1 C1 2.17(3) .
Ru1 C4 2.20(4) .
Ru2 O1R2 2.080(11) 4_655
Ru2 O1R2 2.080(11) .
Ru2 O5W 2.146(18) .
Ru2 C6 2.162(17) 4_655
Ru2 C6 2.162(17) .
Ru2 C7 2.175(18) 4_655
Ru2 C7 2.175(18) .
Ru2 C5 2.18(2) .
Ru2 C8 2.23(2) .
Si O1SI 1.604(15) .
Si O2SI 1.644(11) .
Si O2SI 1.644(11) 4_655
Si O3SI 1.647(17) .
C5 C6 1.401(18) 4_655
C5 C6 1.401(18) .
C6 C7 1.44(2) .
C7 C8 1.447(19) .
C8 C7 1.447(19) 4_655
C1 C2 1.38(2) 4_655
C1 C2 1.38(2) .
C2 C3 1.44(3) .
C3 C4 1.46(2) .
C4 C3 1.46(2) 4_655
O1SI W1 2.244(10) 4_655
O2A W2 1.905(3) 4_655
O2A K1 3.279(17) .
O2T K4 2.75(2) 1_556
O2T K3 2.796(15) .
O3SI W4 2.229(10) 4_655
O3A W3 1.915(5) 4_655
O3A K1 2.817(17) .
O3T K4 2.66(2) 2_665
O3T K3 2.847(15) 2_664
O4A W4 1.973(10) 4_655
O4A K2 2.91(2) .
O4T K4 2.64(2) .
O4T K3 2.868(17) 1_554
O5T K5 3.01(3) 2_664
O1R1 W1 1.994(9) 4_655
O23 K1 2.962(14) .
O34 K2 2.901(15) .
K1 O9W 2.67(4) .
K1 O4W 2.73(6) 4_655
K1 O4W 2.73(6) .
K1 O6W 2.74(4) .
K1 O6W 2.74(4) 4_655
K1 O23 2.962(14) 4_655
K1 K4 3.822(17) 1_556
K1 K4 3.822(17) 4_656
K1 W3 3.834(7) 4_655
K2 O1W 2.81(2) 4_655
K2 O1W 2.81(2) .
K2 O3W 2.89(3) .
K2 O34 2.901(15) 4_655
K2 O7W 3.32(5) 4_655
K2 O7W 3.32(5) .
K2 W3 3.950(9) 4_655
K2 W4 4.032(9) 4_655
K3 K4 1.395(18) 1_556
K3 O2W 1.61(5) 2_665
K3 O8W 2.79(3) 2_675
K3 O3W 2.821(10) 2_665
K3 O3T 2.847(15) 2_665
K3 O4T 2.868(17) 1_556
K3 O1W 2.95(3) 2_665
K3 O6W 3.37(4) 2_665
K3 W4 4.018(10) 1_556
K3 K2 4.187(12) 2_665
K3 K5 4.52(2) 2_665
K4 K3 1.395(18) 1_554
K4 O3T 2.66(2) 2_664
K4 O1W 2.67(3) 2_664
K4 O7W 2.69(5) .
K4 O2T 2.75(2) 1_554
K4 O2W 2.91(6) 2_664
K4 O9W 2.957(16) 1_554
K4 K1 3.822(17) 1_554
K4 W2 3.943(16) 1_554
K4 K2 4.680(17) 2_664
K5 O10W 2.62(4) 4_645
K5 O10W 2.62(4) 1_545
K5 O6W 2.69(4) 4_655
K5 O6W 2.69(4) .
K5 O5T 3.01(3) 2_665
K5 O5T 3.01(3) 3_465
K5 O8W 3.03(4) 4_645
K5 O8W 3.03(4) 1_545
K5 O4W 3.42(6) 4_655
K5 O4W 3.42(6) .
K5 K3 4.52(2) 3_464
K5 K3 4.52(2) 2_664
O1W K4 2.67(3) 2_665
O1W K3 2.95(3) 2_664
O2W O8W 1.49(6) 1_545
O2W K3 1.61(5) 2_664
O2W K4 2.91(6) 2_665
O3W K3 2.821(10) 3_464
O3W K3 2.821(10) 2_664
O4W O6W 1.49(7) .
O6W K3 3.37(4) 2_664
O8W O10W 1.45(4) .
O8W O2W 1.49(6) 1_565
O8W K3 2.79(3) 2_674
O8W K5 3.03(4) 1_565
O9W K4 2.957(17) 4_656
O9W K4 2.957(17) 1_556
O10W K5 2.62(4) 1_565
